data_4322198
loop_
_publ_author_name
'Pingrong Wei'
'Timothy Keizer'
'David A. Atwood'

_publ_section_title
;
 Synthesis and Structures of Salen-Supported Borates Containing Siloxides
;
_journal_name_full 'Inorganic Chemistry'
_journal_page_first 3914
_journal_page_last 3918
_journal_paper_doi 10.1021/ic9812003
_journal_volume 38
_journal_year 1999
_chemical_formula_sum 'C66 H80 B2 N2 O6 Si2'
_chemical_formula_weight 1075.12
_chemical_name_systematic
; 

 ? 

;
_space_group_IT_number 2
_symmetry_cell_setting triclinic
_symmetry_space_group_name_Hall '-P 1'
_symmetry_space_group_name_H-M 'P -1'
_atom_sites_solution_hydrogens geom
_atom_sites_solution_primary direct
_atom_sites_solution_secondary difmap
_audit_creation_method SHELXL
_cell_angle_alpha 78.269(10)
_cell_angle_beta 80.961(10)
_cell_angle_gamma 68.002(10)
_cell_formula_units_Z 2
_cell_length_a 13.1273(10)
_cell_length_b 13.7481(10)
_cell_length_c 19.705(10)
_cell_measurement_reflns_used 3594
_cell_measurement_temperature 298(2)
_cell_measurement_theta_max 17.00
_cell_measurement_theta_min 1.06
_cell_volume 3215.6(17)
_computing_structure_refinement 'SHELXL-93 (Sheldrick, 1993)'
_computing_structure_solution 'SHELXS-86 (Sheldrick, 1990)'
_diffrn_ambient_temperature 298(2)
_diffrn_radiation_monochromator graphite
_diffrn_radiation_source 'fine-focus sealed tube'
_diffrn_radiation_type MoK\a
_diffrn_radiation_wavelength 0.71073
_diffrn_reflns_av_R_equivalents 0.0788
_diffrn_reflns_av_sigmaI/netI 0.0700
_diffrn_reflns_limit_h_max 17
_diffrn_reflns_limit_h_min -16
_diffrn_reflns_limit_k_max 17
_diffrn_reflns_limit_k_min -18
_diffrn_reflns_limit_l_max 25
_diffrn_reflns_limit_l_min -24
_diffrn_reflns_number 6540
_diffrn_reflns_theta_max 17.00
_diffrn_reflns_theta_min 1.06
_exptl_absorpt_coefficient_mu 0.104
_exptl_crystal_colour pale_yellow
_exptl_crystal_density_diffrn 1.110
_exptl_crystal_description cube
_exptl_crystal_F_000 1152
_exptl_crystal_size_max 0.4
_exptl_crystal_size_mid 0.4
_exptl_crystal_size_min 0.4
_refine_diff_density_max 0.467
_refine_diff_density_min -0.298
_refine_diff_density_rms 0.051
_refine_ls_extinction_method none
_refine_ls_goodness_of_fit_all 1.330
_refine_ls_goodness_of_fit_obs 1.414
_refine_ls_matrix_type full
_refine_ls_number_parameters 650
_refine_ls_number_reflns 3594
_refine_ls_number_restraints 0
_refine_ls_restrained_S_all 1.521
_refine_ls_restrained_S_obs 1.414
_refine_ls_R_factor_all 0.0970
_refine_ls_R_factor_obs 0.0753
_refine_ls_shift/esd_max 0.003
_refine_ls_shift/esd_mean 0.001
_refine_ls_structure_factor_coef Fsqd
_refine_ls_weighting_details 'w=1/[\s^2^(Fo^2^)+(0.0410P)^2^+6.1394P] where P=(Fo^2^+2Fc^2^)/3'
_refine_ls_weighting_scheme calc
_refine_ls_wR_factor_all 0.2051
_refine_ls_wR_factor_obs 0.1691
_reflns_number_observed 2942
_reflns_number_total 3635
_reflns_observed_criterion >2sigma(I)
_cod_data_source_file ic9812003_3.cif
_cod_data_source_block j
_cod_depositor_comments
;
The following automatic conversions were performed:

'_refine_ls_weighting_scheme' value 'calc
w=1/[\s^2^(Fo^2^)+(0.0410P)^2^+6.1394P] where P=(Fo^2^+2Fc^2^)/3' was
changed to 'calc'. New tag '_refine_ls_weighting_details' was
created. The value of the new tag was set to
'w=1/[\s^2^(Fo^2^)+(0.0410P)^2^+6.1394P] where P=(Fo^2^+2Fc^2^)/3'.

Automatic conversion script
Id: cif_fix_values 3143 2015-03-26 13:38:13Z robertas 
;
_cod_database_code 4322198

loop_
_symmetry_equiv_pos_as_xyz
'x, y, z'
'-x, -y, -z'

loop_
_atom_site_aniso_label
_atom_site_aniso_U_11
_atom_site_aniso_U_22
_atom_site_aniso_U_33
_atom_site_aniso_U_23
_atom_site_aniso_U_13
_atom_site_aniso_U_12
B1 0.061(10) 0.043(8) 0.040(8) -0.004(8) -0.002(8) -0.017(8)
B2 0.052(8) 0.033(8) 0.036(8) 0.009(8) 0.013(8) -0.003(8)
Si1 0.053(2) 0.047(2) 0.032(2) 0.0004(14) -0.0047(13) -0.0135(15)
Si2 0.053(2) 0.048(2) 0.040(2) -0.0038(14) -0.0103(14) -0.012(2)
O1 0.053(5) 0.035(4) 0.046(4) 0.008(4) -0.006(4) -0.016(4)
O2 0.056(4) 0.046(4) 0.041(4) -0.001(5) 0.012(4) -0.009(4)
O3 0.053(4) 0.048(4) 0.041(4) -0.010(3) -0.002(3) -0.019(3)
O4 0.050(4) 0.046(4) 0.031(3) 0.010(3) -0.005(3) -0.013(3)
O5 0.068(4) 0.044(4) 0.040(4) 0.004(3) -0.015(4) -0.015(3)
O6 0.075(4) 0.048(4) 0.051(4) -0.005(3) -0.018(3) -0.032(4)
N1 0.058(6) 0.049(6) 0.028(5) -0.001(5) 0.012(5) -0.023(5)
N2 0.051(7) 0.035(6) 0.029(5) 0.000(5) 0.002(5) 0.001(6)
C1 0.045(12) 0.046(9) 0.033(8) -0.006(8) 0.010(8) -0.022(10)
C2 0.045(10) 0.055(9) 0.034(7) -0.007(7) -0.007(8) -0.017(10)
C3 0.063(9) 0.055(7) 0.042(7) 0.009(6) -0.005(6) -0.026(6)
C4 0.063(7) 0.118(9) 0.082(8) 0.001(6) -0.013(6) -0.047(6)
C5 0.086(8) 0.104(8) 0.067(7) 0.005(7) 0.004(6) -0.048(7)
C6 0.074(7) 0.073(8) 0.067(7) -0.019(6) 0.014(5) -0.020(6)
C7 0.065(11) 0.074(11) 0.042(7) -0.004(8) -0.003(8) -0.036(8)
C8 0.075(12) 0.045(9) 0.038(8) 0.001(7) -0.010(8) -0.025(10)
C9 0.089(10) 0.039(8) 0.056(8) 0.015(7) -0.014(7) -0.006(7)
C10 0.187(15) 0.067(9) 0.283(20) 0.062(10) -0.120(14) -0.050(10)
C11 0.156(12) 0.120(10) 0.083(10) 0.026(8) -0.052(8) -0.008(9)
C12 0.120(12) 0.103(10) 0.118(10) 0.028(8) 0.021(9) 0.032(9)
C13 0.054(8) 0.053(9) 0.045(8) 0.005(7) -0.006(8) -0.014(9)
C14 0.063(12) 0.051(11) 0.022(7) 0.008(8) 0.007(9) -0.023(9)
C15 0.061(8) 0.033(8) 0.050(8) 0.001(7) -0.005(8) 0.003(8)
C16 0.070(7) 0.055(6) 0.042(7) -0.003(6) 0.005(6) -0.022(6)
C17 0.077(7) 0.055(6) 0.039(7) 0.004(6) 0.011(5) -0.030(5)
C18 0.075(7) 0.047(6) 0.045(7) 0.002(5) 0.013(6) -0.021(5)
C19 0.054(6) 0.076(7) 0.046(7) -0.009(6) 0.001(6) -0.014(6)
C20 0.063(9) 0.051(6) 0.037(7) 0.005(5) 0.020(5) -0.004(6)
C21 0.052(9) 0.049(9) 0.043(7) -0.005(7) 0.011(7) -0.011(7)
C22 0.070(11) 0.037(10) 0.042(10) 0.012(8) -0.015(9) 0.002(10)
C23 0.057(10) 0.037(9) 0.048(11) 0.001(10) -0.011(9) -0.004(10)
C24 0.059(9) 0.046(9) 0.063(11) -0.021(10) -0.006(9) -0.001(7)
C25 0.082(9) 0.075(8) 0.038(8) -0.019(6) 0.007(7) -0.033(7)
C26 0.111(9) 0.112(9) 0.072(8) -0.041(7) 0.043(7) -0.019(8)
C27 0.098(9) 0.116(10) 0.076(8) -0.025(7) 0.029(6) -0.054(8)
C28 0.132(10) 0.075(7) 0.049(7) -0.012(5) -0.004(7) -0.035(7)
C29 0.062(8) 0.083(12) 0.076(12) -0.034(9) 0.004(8) 0.005(9)
C30 0.088(11) 0.061(11) 0.059(11) -0.015(10) -0.001(8) 0.007(10)
C31 0.129(13) 0.045(9) 0.097(11) -0.014(8) -0.017(9) 0.019(9)
C32 0.076(11) 0.163(14) 0.195(15) 0.026(11) -0.037(10) 0.006(10)
C33 0.178(14) 0.061(8) 0.146(12) -0.003(9) -0.021(10) 0.022(9)
C34 0.203(15) 0.110(11) 0.081(10) 0.022(8) -0.016(10) 0.026(10)
C35 0.079(9) 0.067(10) 0.041(7) 0.002(10) -0.006(8) -0.009(8)
C36 0.048(8) 0.049(8) 0.038(6) 0.004(6) -0.007(7) -0.015(7)
C37 0.051(10) 0.103(10) 0.080(9) 0.008(9) -0.006(7) -0.003(8)
C38 0.094(14) 0.123(12) 0.095(11) 0.027(8) -0.004(10) 0.004(13)
C39 0.083(13) 0.121(14) 0.097(11) -0.005(10) -0.029(11) 0.016(11)
C40 0.040(11) 0.154(14) 0.135(12) -0.011(12) 0.000(8) -0.019(9)
C41 0.072(10) 0.088(9) 0.076(8) 0.016(6) -0.002(8) -0.037(10)
C42 0.048(8) 0.061(6) 0.040(7) 0.001(5) -0.010(7) -0.026(5)
C43 0.080(9) 0.085(8) 0.059(9) -0.015(6) 0.004(7) -0.041(7)
C44 0.109(10) 0.112(9) 0.053(10) -0.023(7) 0.031(9) -0.045(8)
C45 0.149(15) 0.099(9) 0.035(8) -0.020(7) 0.003(10) -0.049(9)
C46 0.117(11) 0.117(10) 0.050(10) -0.024(8) 0.002(8) -0.060(9)
C47 0.080(8) 0.094(8) 0.045(9) -0.010(6) -0.002(8) -0.037(7)
C48 0.063(7) 0.056(7) 0.034(8) -0.001(7) -0.009(6) -0.020(6)
C49 0.104(9) 0.123(10) 0.052(11) -0.014(7) -0.021(7) -0.054(8)
C50 0.116(10) 0.133(12) 0.080(11) -0.023(10) -0.033(8) -0.064(9)
C51 0.109(10) 0.094(10) 0.059(11) -0.018(10) -0.031(9) -0.018(8)
C52 0.113(10) 0.066(9) 0.047(12) 0.011(7) -0.007(7) -0.012(8)
C53 0.090(8) 0.049(7) 0.047(9) -0.002(7) -0.020(7) -0.008(6)
C54 0.044(8) 0.077(8) 0.076(9) -0.034(7) -0.004(7) -0.002(8)
C55 0.110(14) 0.156(12) 0.099(11) -0.026(11) 0.041(10) -0.071(11)
C56 0.133(17) 0.243(24) 0.171(17) -0.071(18) 0.115(17) -0.113(16)
C57 0.064(14) 0.262(36) 0.242(31) -0.176(29) 0.001(21) -0.012(19)
C58 0.115(23) 0.189(23) 0.183(21) -0.099(18) -0.057(19) 0.008(15)
C59 0.052(9) 0.147(14) 0.113(10) -0.075(10) -0.007(10) 0.001(10)

loop_
_atom_site_label
_atom_site_type_symbol
_atom_site_fract_x
_atom_site_fract_y
_atom_site_fract_z
_atom_site_U_iso_or_equiv
_atom_site_thermal_displace_type
_atom_site_occupancy
_atom_site_calc_flag
_atom_site_refinement_flags
_atom_site_disorder_group
B1 B 0.6716(9) 0.6903(9) 0.2526(6) 0.049(3) Uani 1 d . .
B2 B 0.6966(10) 0.3830(9) 0.3052(6) 0.048(3) Uani 1 d . .
Si1 Si 0.6037(2) 0.5488(2) 0.19626(12) 0.0459(8) Uani 1 d . .
Si2 Si 0.8011(2) 0.5134(2) 0.34248(12) 0.0486(8) Uani 1 d . .
O1 O 0.7140(5) 0.7730(6) 0.2138(3) 0.047(2) Uani 1 d . .
O2 O 0.7794(6) 0.3018(6) 0.2635(3) 0.053(2) Uani 1 d . .
O3 O 0.6636(4) 0.6266(4) 0.2064(3) 0.047(2) Uani 1 d . .
O4 O 0.6117(4) 0.4524(4) 0.2604(3) 0.046(2) Uani 1 d . .
O5 O 0.7349(4) 0.6345(4) 0.3097(3) 0.052(2) Uani 1 d . .
O6 O 0.7434(4) 0.4317(4) 0.3406(3) 0.054(2) Uani 1 d . .
N1 N 0.5456(6) 0.7554(8) 0.2828(4) 0.046(2) Uani 1 d . .
N2 N 0.6395(8) 0.3160(8) 0.3647(3) 0.044(2) Uani 1 d . .
C1 C 0.6513(12) 0.8653(9) 0.1791(6) 0.041(2) Uani 1 d . .
C2 C 0.6974(9) 0.9242(11) 0.1258(7) 0.044(2) Uani 1 d . .
C3 C 0.8210(9) 0.8836(7) 0.1029(5) 0.054(2) Uani 1 d . .
C4 C 0.8863(8) 0.8704(8) 0.1650(5) 0.085(3) Uani 1 d . .
H4A H 0.9639(8) 0.8449(8) 0.1508(5) 0.128 Uiso 1 calc R .
H4B H 0.8696(8) 0.8204(8) 0.2025(5) 0.128 Uiso 1 calc R .
H4C H 0.8659(8) 0.9378(8) 0.1803(5) 0.128 Uiso 1 calc R .
C5 C 0.8537(8) 0.9622(8) 0.0440(5) 0.086(3) Uani 1 d . .
H5A H 0.9317(8) 0.9339(8) 0.0313(5) 0.128 Uiso 1 calc R .
H5B H 0.8353(8) 1.0290(8) 0.0596(5) 0.128 Uiso 1 calc R .
H5C H 0.8146(8) 0.9727(8) 0.0043(5) 0.128 Uiso 1 calc R .
C6 C 0.8558(7) 0.7771(7) 0.0776(5) 0.074(3) Uani 1 d . .
H6A H 0.9335(7) 0.7530(7) 0.0636(5) 0.111 Uiso 1 calc R .
H6B H 0.8160(7) 0.7853(7) 0.0387(5) 0.111 Uiso 1 calc R .
H6C H 0.8399(7) 0.7260(7) 0.1145(5) 0.111 Uiso 1 calc R .
C7 C 0.6265(14) 1.0224(11) 0.0954(5) 0.058(3) Uani 1 d . .
H7A H 0.6576(14) 1.0628(11) 0.0610(5) 0.070 Uiso 1 calc R .
C8 C 0.5121(12) 1.0651(8) 0.1126(6) 0.052(3) Uani 1 d . .
C9 C 0.4393(9) 1.1723(8) 0.0744(5) 0.069(3) Uani 1 d . .
C10 C 0.4888(12) 1.2544(9) 0.0659(8) 0.180(7) Uani 1 d . .
H10A H 0.5631(12) 1.2283(9) 0.0450(8) 0.269 Uiso 1 calc R .
H10B H 0.4892(12) 1.2717(9) 0.1107(8) 0.269 Uiso 1 calc R .
H10C H 0.4463(12) 1.3169(9) 0.0367(8) 0.269 Uiso 1 calc R .
C11 C 0.4331(10) 1.1576(9) 0.0007(6) 0.134(5) Uani 1 d . .
H11A H 0.4014(10) 1.1044(9) 0.0027(6) 0.201 Uiso 1 calc R .
H11B H 0.5060(10) 1.1355(9) -0.0227(6) 0.201 Uiso 1 calc R .
H11C H 0.3881(10) 1.2236(9) -0.0242(6) 0.201 Uiso 1 calc R .
C12 C 0.3232(11) 1.2127(9) 0.1067(6) 0.145(6) Uani 1 d . .
H12A H 0.2913(11) 1.1588(9) 0.1122(6) 0.218 Uiso 1 calc R .
H12B H 0.2807(11) 1.2749(9) 0.0773(6) 0.218 Uiso 1 calc R .
H12C H 0.3232(11) 1.2302(9) 0.1515(6) 0.218 Uiso 1 calc R .
C13 C 0.4687(8) 1.0049(12) 0.1641(7) 0.054(3) Uani 1 d . .
H13A H 0.3935(8) 1.0294(12) 0.1776(7) 0.065 Uiso 1 calc R .
C14 C 0.5366(13) 0.9068(11) 0.1966(6) 0.048(2) Uani 1 d . .
C15 C 0.4906(8) 0.8500(10) 0.2527(6) 0.055(3) Uani 1 d . .
H15A H 0.4172(8) 0.8820(10) 0.2689(6) 0.066 Uiso 1 calc R .
C16 C 0.4942(7) 0.7030(6) 0.3444(5) 0.057(3) Uani 1 d . .
H16A H 0.5247(7) 0.6266(6) 0.3455(5) 0.069 Uiso 1 calc R .
H16B H 0.4154(7) 0.7265(6) 0.3411(5) 0.069 Uiso 1 calc R .
C17 C 0.5147(7) 0.7293(6) 0.4107(5) 0.059(3) Uani 1 d . .
H17A H 0.5934(7) 0.7113(6) 0.4113(5) 0.071 Uiso 1 calc R .
H17B H 0.4798(7) 0.8053(6) 0.4102(5) 0.071 Uiso 1 calc R .
C18 C 0.4726(7) 0.6727(6) 0.4770(5) 0.060(3) Uani 1 d . .
H18A H 0.3926(7) 0.7016(6) 0.4817(5) 0.072 Uiso 1 calc R .
H18B H 0.4953(7) 0.5979(6) 0.4738(5) 0.072 Uiso 1 calc R .
C19 C 0.5151(7) 0.6839(7) 0.5411(5) 0.062(3) Uani 1 d . .
H19A H 0.5951(7) 0.6540(7) 0.5362(5) 0.074 Uiso 1 calc R .
H19B H 0.4940(7) 0.7589(7) 0.5431(5) 0.074 Uiso 1 calc R .
C20 C 0.5254(8) 0.3686(7) 0.3914(4) 0.060(3) Uani 1 d . .
H20A H 0.4778(8) 0.3755(7) 0.3563(4) 0.072 Uiso 1 calc R .
H20B H 0.5169(8) 0.4399(7) 0.3969(4) 0.072 Uiso 1 calc R .
C21 C 0.6970(11) 0.2225(11) 0.3899(5) 0.052(3) Uani 1 d . .
H21A H 0.6677(11) 0.1896(11) 0.4299(5) 0.062 Uiso 1 calc R .
C22 C 0.8051(10) 0.1636(10) 0.3602(7) 0.058(3) Uani 1 d . .
C23 C 0.8397(10) 0.2053(10) 0.2925(7) 0.052(3) Uani 1 d . .
C24 C 0.9339(12) 0.1398(12) 0.2554(6) 0.060(3) Uani 1 d . .
C25 C 0.9667(9) 0.1767(8) 0.1792(6) 0.064(3) Uani 1 d . .
C26 C 1.0672(9) 0.0904(8) 0.1492(5) 0.106(4) Uani 1 d . .
H26A H 1.0513(9) 0.0264(8) 0.1541(5) 0.160 Uiso 1 calc R .
H26B H 1.1298(9) 0.0765(8) 0.1740(5) 0.160 Uiso 1 calc R .
H26C H 1.0831(9) 0.1142(8) 0.1009(5) 0.160 Uiso 1 calc R .
C27 C 0.9924(8) 0.2766(9) 0.1712(5) 0.094(3) Uani 1 d . .
H27A H 1.0125(8) 0.2980(9) 0.1231(5) 0.141 Uiso 1 calc R .
H27B H 1.0525(8) 0.2636(9) 0.1981(5) 0.141 Uiso 1 calc R .
H27C H 0.9286(8) 0.3321(9) 0.1875(5) 0.141 Uiso 1 calc R .
C28 C 0.8716(9) 0.1997(7) 0.1356(5) 0.086(3) Uani 1 d . .
H28A H 0.8540(9) 0.1368(7) 0.1401(5) 0.129 Uiso 1 calc R .
H28B H 0.8927(9) 0.2211(7) 0.0877(5) 0.129 Uiso 1 calc R .
H28C H 0.8081(9) 0.2556(7) 0.1517(5) 0.129 Uiso 1 calc R .
C29 C 0.9901(9) 0.0405(13) 0.2911(8) 0.080(3) Uani 1 d . .
H29A H 1.0536(9) -0.0013(13) 0.2679(8) 0.096 Uiso 1 calc R .
C30 C 0.9610(12) -0.0039(9) 0.3592(8) 0.079(3) Uani 1 d . .
C31 C 1.0302(12) -0.1169(9) 0.3921(7) 0.104(4) Uani 1 d . .
C32 C 1.1485(12) -0.1294(11) 0.3881(8) 0.164(6) Uani 1 d . .
H32A H 1.1741(12) -0.1107(11) 0.3407(8) 0.246 Uiso 1 calc R .
H32B H 1.1910(12) -0.2019(11) 0.4049(8) 0.246 Uiso 1 calc R .
H32C H 1.1566(12) -0.0838(11) 0.4162(8) 0.246 Uiso 1 calc R .
C33 C 1.0183(11) -0.1942(9) 0.3496(7) 0.149(5) Uani 1 d . .
H33A H 0.9420(11) -0.1862(9) 0.3521(7) 0.223 Uiso 1 calc R .
H33B H 1.0604(11) -0.2659(9) 0.3684(7) 0.223 Uiso 1 calc R .
H33C H 1.0450(11) -0.1786(9) 0.3020(7) 0.223 Uiso 1 calc R .
C34 C 0.9889(12) -0.1466(9) 0.4664(7) 0.160(6) Uani 1 d . .
H34A H 0.9127(12) -0.1384(9) 0.4684(7) 0.240 Uiso 1 calc R .
H34B H 0.9966(12) -0.1012(9) 0.4948(7) 0.240 Uiso 1 calc R .
H34C H 1.0313(12) -0.2192(9) 0.4831(7) 0.240 Uiso 1 calc R .
C35 C 0.8666(12) 0.0616(13) 0.3920(5) 0.069(3) Uani 1 d . .
H35A H 0.8431(12) 0.0371(13) 0.4369(5) 0.083 Uiso 1 calc R .
C36 C 0.4532(8) 0.6232(9) 0.1918(5) 0.047(2) Uani 1 d . .
C37 C 0.4183(11) 0.7200(12) 0.1499(6) 0.089(3) Uani 1 d . .
H37A H 0.4717(11) 0.7452(12) 0.1244(6) 0.107 Uiso 1 calc R .
C38 C 0.3084(17) 0.7829(11) 0.1429(7) 0.123(5) Uani 1 d . .
H38A H 0.2892(17) 0.8478(11) 0.1133(7) 0.148 Uiso 1 calc R .
C39 C 0.2317(13) 0.7482(14) 0.1793(9) 0.115(5) Uani 1 d . .
H39A H 0.1578(13) 0.7898(14) 0.1752(9) 0.138 Uiso 1 calc R .
C40 C 0.2583(12) 0.6517(15) 0.2235(8) 0.117(4) Uani 1 d . .
H40A H 0.2039(12) 0.6278(15) 0.2489(8) 0.140 Uiso 1 calc R .
C41 C 0.3710(13) 0.5914(8) 0.2284(5) 0.081(3) Uani 1 d . .
H41A H 0.3903(13) 0.5267(8) 0.2581(5) 0.097 Uiso 1 calc R .
C42 C 0.6670(10) 0.5022(7) 0.1117(4) 0.049(2) Uani 1 d . .
C43 C 0.7615(11) 0.5170(7) 0.0787(7) 0.072(3) Uani 1 d . .
H43A H 0.7964(11) 0.5497(7) 0.0994(7) 0.086 Uiso 1 calc R .
C44 C 0.8065(10) 0.4834(10) 0.0137(8) 0.093(4) Uani 1 d . .
H44A H 0.8717(10) 0.4919(10) -0.0076(8) 0.111 Uiso 1 calc R .
C45 C 0.7538(16) 0.4388(9) -0.0172(6) 0.092(4) Uani 1 d . .
H45A H 0.7825(16) 0.4177(9) -0.0603(6) 0.111 Uiso 1 calc R .
C46 C 0.6606(13) 0.4246(8) 0.0135(8) 0.089(4) Uani 1 d . .
H46A H 0.6260(13) 0.3925(8) -0.0079(8) 0.106 Uiso 1 calc R .
C47 C 0.6155(9) 0.4579(8) 0.0773(7) 0.072(3) Uani 1 d . .
H47A H 0.5494(9) 0.4502(8) 0.0972(7) 0.086 Uiso 1 calc R .
C48 C 0.8062(8) 0.5149(9) 0.4353(5) 0.052(2) Uani 1 d . .
C49 C 0.8469(9) 0.5814(10) 0.4565(7) 0.087(3) Uani 1 d . .
H49A H 0.8717(9) 0.6278(10) 0.4230(7) 0.105 Uiso 1 calc R .
C50 C 0.8523(10) 0.5818(11) 0.5264(10) 0.100(4) Uani 1 d . .
H50A H 0.8823(10) 0.6266(11) 0.5387(10) 0.120 Uiso 1 calc R .
C51 C 0.8141(11) 0.5174(13) 0.5767(7) 0.089(4) Uani 1 d . .
H51A H 0.8180(11) 0.5176(13) 0.6233(7) 0.107 Uiso 1 calc R .
C52 C 0.7709(10) 0.4537(10) 0.5588(8) 0.084(3) Uani 1 d . .
H52A H 0.7427(10) 0.4106(10) 0.5930(8) 0.101 Uiso 1 calc R .
C53 C 0.7679(8) 0.4516(7) 0.4882(8) 0.066(3) Uani 1 d . .
H53A H 0.7388(8) 0.4055(7) 0.4767(8) 0.079 Uiso 1 calc R .
C54 C 0.9431(9) 0.4727(11) 0.2991(6) 0.068(3) Uani 1 d . .
C55 C 0.9769(13) 0.5354(11) 0.2428(8) 0.119(4) Uani 1 d . .
H55A H 0.9265(13) 0.6010(11) 0.2258(8) 0.143 Uiso 1 calc R .
C56 C 1.0831(20) 0.5037(19) 0.2112(10) 0.177(8) Uani 1 d . .
H56A H 1.1032(20) 0.5473(19) 0.1732(10) 0.213 Uiso 1 calc R .
C57 C 1.1546(21) 0.4128(26) 0.2347(16) 0.184(14) Uani 1 d . .
H57A H 1.2252(21) 0.3923(26) 0.2118(16) 0.221 Uiso 1 calc R .
C58 C 1.1330(23) 0.3477(20) 0.2893(13) 0.165(10) Uani 1 d . .
H58A H 1.1873(23) 0.2845(20) 0.3060(13) 0.198 Uiso 1 calc R .
C59 C 1.0202(14) 0.3789(13) 0.3227(6) 0.107(4) Uani 1 d . .
H59A H 1.0013(14) 0.3340(13) 0.3604(6) 0.128 Uiso 1 calc R .
C60 C 0.6855(9) -0.0824(9) 0.3662(5) 0.376(16) Uiso 1 d . .
C61 C 0.6232(9) 0.0112(9) 0.3317(5) 0.214(7) Uiso 1 d R .
C62 C 0.5307(9) 0.0177(9) 0.3785(5) 0.274(10) Uiso 1 d R .
C63 C 0.4369(9) 0.1089(9) 0.3726(5) 0.271(10) Uiso 1 d R .
C64 C 0.4355(9) 0.1935(9) 0.3199(5) 0.265(10) Uiso 1 d R .
C65 C 0.5280(9) 0.1870(9) 0.2731(5) 0.304(12) Uiso 1 d R .
C66 C 0.6218(9) 0.0958(9) 0.2790(5) 0.226(8) Uiso 1 d R .

loop_
_atom_type_symbol
_atom_type_description
_atom_type_scat_dispersion_real
_atom_type_scat_dispersion_imag
_atom_type_scat_source
C C 0.0033 0.0016 'International Tables Vol C Tables 4.2.6.8 and 6.1.1.4'
H H 0.0000 0.0000 'International Tables Vol C Tables 4.2.6.8 and 6.1.1.4'
N N 0.0061 0.0033 'International Tables Vol C Tables 4.2.6.8 and 6.1.1.4'
O O 0.0106 0.0060 'International Tables Vol C Tables 4.2.6.8 and 6.1.1.4'
B B 0.0013 0.0007 'International Tables Vol C Tables 4.2.6.8 and 6.1.1.4'
Si Si 0.0817 0.0704 'International Tables Vol C Tables 4.2.6.8 and 6.1.1.4'

loop_
_geom_angle_atom_site_label_1
_geom_angle_atom_site_label_2
_geom_angle_atom_site_label_3
_geom_angle
_geom_angle_site_symmetry_1
_geom_angle_site_symmetry_3
_geom_angle_publ_flag
O3 B1 O5 115.7(8) . . ?
O3 B1 O1 110.3(8) . . ?
O5 B1 O1 109.5(9) . . ?
O3 B1 N1 107.2(8) . . ?
O5 B1 N1 108.6(8) . . ?
O1 B1 N1 105.0(7) . . ?
O6 B2 O4 116.9(8) . . ?
O6 B2 O2 114.3(9) . . ?
O4 B2 O2 107.6(9) . . ?
O6 B2 N2 105.4(8) . . ?
O4 B2 N2 106.7(8) . . ?
O2 B2 N2 104.9(7) . . ?
O3 Si1 O4 113.9(3) . . ?
O3 Si1 C42 105.3(5) . . ?
O4 Si1 C42 113.1(3) . . ?
O3 Si1 C36 110.0(4) . . ?
O4 Si1 C36 104.6(5) . . ?
C42 Si1 C36 110.0(4) . . ?
O6 Si2 O5 115.0(3) . . ?
O6 Si2 C48 106.1(5) . . ?
O5 Si2 C48 105.9(4) . . ?
O6 Si2 C54 111.8(4) . . ?
O5 Si2 C54 108.4(5) . . ?
C48 Si2 C54 109.4(5) . . ?
C1 O1 B1 124.0(8) . . ?
C23 O2 B2 122.9(8) . . ?
B1 O3 Si1 144.2(6) . . ?
B2 O4 Si1 134.9(6) . . ?
B1 O5 Si2 138.6(6) . . ?
B2 O6 Si2 151.7(6) . . ?
C15 N1 C16 120.3(8) . . ?
C15 N1 B1 120.9(7) . . ?
C16 N1 B1 118.7(9) . . ?
C21 N2 C20 122.5(8) . . ?
C21 N2 B2 118.9(7) . . ?
C20 N2 B2 118.5(8) . . ?
O1 C1 C2 121.3(12) . . ?
O1 C1 C14 120.7(12) . . ?
C2 C1 C14 118.0(11) . . ?
C1 C2 C7 117.3(9) . . ?
C1 C2 C3 121.1(12) . . ?
C7 C2 C3 121.6(13) . . ?
C2 C3 C6 110.8(7) . . ?
C2 C3 C4 109.2(7) . . ?
C6 C3 C4 109.3(8) . . ?
C2 C3 C5 112.2(9) . . ?
C6 C3 C5 108.2(8) . . ?
C4 C3 C5 106.9(8) . . ?
C2 C7 C8 125.4(9) . . ?
C13 C8 C7 116.1(8) . . ?
C13 C8 C9 121.9(13) . . ?
C7 C8 C9 121.9(13) . . ?
C10 C9 C12 109.8(10) . . ?
C10 C9 C11 105.4(10) . . ?
C12 C9 C11 107.0(10) . . ?
C10 C9 C8 112.0(10) . . ?
C12 C9 C8 114.2(9) . . ?
C11 C9 C8 108.0(8) . . ?
C8 C13 C14 120.5(9) . . ?
C13 C14 C1 122.7(10) . . ?
C13 C14 C15 119.0(13) . . ?
C1 C14 C15 118.1(12) . . ?
N1 C15 C14 123.2(9) . . ?
N1 C16 C17 110.6(7) . . ?
C18 C17 C16 114.6(7) . . ?
C19 C18 C17 112.4(7) . . ?
C20 C19 C18 114.9(7) 2_666 . ?
N2 C20 C19 117.0(7) . 2_666 ?
N2 C21 C22 124.1(9) . . ?
C35 C22 C23 120.5(11) . . ?
C35 C22 C21 121.4(14) . . ?
C23 C22 C21 117.3(11) . . ?
O2 C23 C24 121.6(13) . . ?
O2 C23 C22 119.2(11) . . ?
C24 C23 C22 119.0(11) . . ?
C29 C24 C23 116.3(9) . . ?
C29 C24 C25 122.7(13) . . ?
C23 C24 C25 120.9(12) . . ?
C27 C25 C24 111.3(8) . . ?
C27 C25 C28 108.2(8) . . ?
C24 C25 C28 109.4(8) . . ?
C27 C25 C26 109.0(9) . . ?
C24 C25 C26 111.5(9) . . ?
C28 C25 C26 107.3(8) . . ?
C24 C29 C30 126.8(9) . . ?
C35 C30 C29 114.4(9) . . ?
C35 C30 C31 124.2(14) . . ?
C29 C30 C31 121.3(14) . . ?
C32 C31 C34 110.1(12) . . ?
C32 C31 C30 110.8(11) . . ?
C34 C31 C30 112.9(11) . . ?
C32 C31 C33 109.2(11) . . ?
C34 C31 C33 106.9(11) . . ?
C30 C31 C33 106.7(10) . . ?
C30 C35 C22 122.7(9) . . ?
C41 C36 C37 115.0(9) . . ?
C41 C36 Si1 125.7(10) . . ?
C37 C36 Si1 119.3(10) . . ?
C36 C37 C38 124.3(11) . . ?
C39 C38 C37 118.3(12) . . ?
C38 C39 C40 121.9(13) . . ?
C39 C40 C41 117.2(12) . . ?
C36 C41 C40 123.3(10) . . ?
C43 C42 C47 117.2(9) . . ?
C43 C42 Si1 122.0(10) . . ?
C47 C42 Si1 120.7(10) . . ?
C42 C43 C44 121.0(10) . . ?
C45 C44 C43 119.3(11) . . ?
C46 C45 C44 120.9(11) . . ?
C45 C46 C47 120.1(11) . . ?
C42 C47 C46 121.4(10) . . ?
C49 C48 C53 115.1(8) . . ?
C49 C48 Si2 122.1(10) . . ?
C53 C48 Si2 122.9(11) . . ?
C48 C49 C50 122.3(10) . . ?
C51 C50 C49 120.4(11) . . ?
C52 C51 C50 119.6(11) . . ?
C51 C52 C53 119.9(11) . . ?
C48 C53 C52 122.7(10) . . ?
C59 C54 C55 116.6(11) . . ?
C59 C54 Si2 120.4(11) . . ?
C55 C54 Si2 123.0(11) . . ?
C56 C55 C54 122.1(14) . . ?
C57 C56 C55 119.7(22) . . ?
C56 C57 C58 123.7(31) . . ?
C57 C58 C59 117.4(27) . . ?
C54 C59 C58 120.4(15) . . ?
C61 C60 C62 44.2 . . ?
C60 C61 C66 146.2 . . ?
C60 C61 C62 93.3 . . ?
C66 C61 C62 120.0 . . ?
C63 C62 C61 120.0 . . ?
C63 C62 C60 161.9 . . ?
C61 C62 C60 42.5 . . ?
C64 C63 C62 120.0 . . ?
C65 C64 C63 120.0 . . ?
C64 C65 C66 120.0 . . ?
C61 C66 C65 120.0 . . ?

loop_
_geom_bond_atom_site_label_1
_geom_bond_atom_site_label_2
_geom_bond_distance
_geom_bond_site_symmetry_2
_geom_bond_publ_flag
B1 O3 1.424(11) . ?
B1 O5 1.418(11) . ?
B1 O1 1.474(12) . ?
B1 N1 1.641(12) . ?
B2 O6 1.394(13) . ?
B2 O4 1.449(11) . ?
B2 O2 1.512(11) . ?
B2 N2 1.609(11) . ?
Si1 O3 1.603(6) . ?
Si1 O4 1.620(6) . ?
Si1 C42 1.865(9) . ?
Si1 C36 1.861(9) . ?
Si2 O6 1.581(6) . ?
Si2 O5 1.612(6) . ?
Si2 C48 1.845(9) . ?
Si2 C54 1.853(11) . ?
O1 C1 1.341(10) . ?
O2 C23 1.326(10) . ?
N1 C15 1.297(9) . ?
N1 C16 1.483(10) . ?
N2 C21 1.265(10) . ?
N2 C20 1.462(10) . ?
C1 C2 1.396(11) . ?
C1 C14 1.408(11) . ?
C2 C7 1.397(11) . ?
C2 C3 1.530(12) . ?
C3 C6 1.525(11) . ?
C3 C4 1.545(11) . ?
C3 C5 1.544(11) . ?
C7 C8 1.406(12) . ?
C8 C13 1.367(11) . ?
C8 C9 1.540(12) . ?
C9 C10 1.471(14) . ?
C9 C12 1.498(13) . ?
C9 C11 1.524(13) . ?
C13 C14 1.396(11) . ?
C14 C15 1.411(12) . ?
C16 C17 1.511(10) . ?
C17 C18 1.517(10) . ?
C18 C19 1.514(11) . ?
C19 C20 1.499(10) 2_666 ?
C20 C19 1.499(10) 2_666 ?
C21 C22 1.444(12) . ?
C22 C35 1.401(12) . ?
C22 C23 1.418(11) . ?
C23 C24 1.421(12) . ?
C24 C29 1.386(12) . ?
C24 C25 1.533(13) . ?
C25 C27 1.506(12) . ?
C25 C28 1.526(12) . ?
C25 C26 1.538(12) . ?
C29 C30 1.414(13) . ?
C30 C35 1.382(12) . ?
C30 C31 1.542(14) . ?
C31 C32 1.49(2) . ?
C31 C34 1.508(14) . ?
C31 C33 1.54(2) . ?
C36 C41 1.363(12) . ?
C36 C37 1.370(12) . ?
C37 C38 1.388(14) . ?
C38 C39 1.32(2) . ?
C39 C40 1.386(15) . ?
C40 C41 1.407(14) . ?
C42 C43 1.373(11) . ?
C42 C47 1.380(11) . ?
C43 C44 1.415(13) . ?
C44 C45 1.351(14) . ?
C45 C46 1.341(14) . ?
C46 C47 1.393(13) . ?
C48 C49 1.375(12) . ?
C48 C53 1.376(12) . ?
C49 C50 1.392(14) . ?
C50 C51 1.356(14) . ?
C51 C52 1.332(13) . ?
C52 C53 1.404(13) . ?
C54 C59 1.353(14) . ?
C54 C55 1.382(14) . ?
C55 C56 1.38(2) . ?
C56 C57 1.30(2) . ?
C57 C58 1.32(3) . ?
C58 C59 1.46(2) . ?
C60 C61 1.35 . ?
C60 C62 1.99 . ?
C61 C66 1.39 . ?
C61 C62 1.39 . ?
C62 C63 1.39 . ?
C63 C64 1.39 . ?
C64 C65 1.39 . ?
C65 C66 1.39 . ?
